data_7236944
loop_
_publ_author_name
'Yang, Shuaijun'
'Chu, Ming'
'Miao, Qian'

_publ_section_title
;
 Connecting two phenazines with a four-membered ring: the synthesis,
 properties and applications of cyclobuta[1,2-b:3,4-b&#x2032;]diphenazines
;
_journal_issue 14
_journal_name_full 'Journal of Materials Chemistry C'
_journal_page_first 3651
_journal_paper_doi 10.1039/C7TC04092J
_journal_volume 6
_journal_year 2018
_chemical_formula_sum 'C56 H68 N4 Si4'
_chemical_formula_weight 909.50
_chemical_name_systematic 1,4,9,12-tetrakis(triethylsilylethynyl)-cyclobuta[1,2-b:3,4-b']diphenazine
_space_group_crystal_system triclinic
_space_group_IT_number 2
_space_group_name_Hall '-P 1'
_space_group_name_H-M_alt 'P -1'
_atom_sites_solution_hydrogens geom
_audit_creation_method SHELXL-2014/6
_audit_update_record
;
2017-08-23 deposited with the CCDC.
2017-10-12 downloaded from the CCDC.
;
_cell_angle_alpha 74.083(2)
_cell_angle_beta 85.474(2)
_cell_angle_gamma 85.631(2)
_cell_formula_units_Z 1
_cell_length_a 7.1883(5)
_cell_length_b 13.2447(9)
_cell_length_c 15.0899(10)
_cell_measurement_reflns_used 48
_cell_measurement_temperature 296(2)
_cell_measurement_theta_max 15
_cell_measurement_theta_min 15
_cell_volume 1375.04(16)
_computing_cell_refinement 'BRUKER D8VENTURE DIFFRACTOMETER'
_computing_data_collection 'BRUKER D8VENTURE DIFFRACTOMETER'
_computing_data_reduction 'BRUKER D8VENTURE DIFFRACTOMETER'
_computing_molecular_graphics 'BRUKER SHELXTL'
_computing_publication_material 'BRUKER SHELXTL'
_computing_structure_refinement 'SHELXL-2014/6 (Sheldrick, 2014)'
_diffrn_ambient_temperature 296(2)
_diffrn_measured_fraction_theta_full 0.999
_diffrn_measured_fraction_theta_max 0.999
_diffrn_measurement_device_type 'BRUKER D8VENTURE DIFFRACTOMETER'
_diffrn_measurement_method 'PHI & OMEGA SCAN'
_diffrn_radiation_type MoK\a
_diffrn_radiation_wavelength 0.71073
_diffrn_reflns_av_R_equivalents 0.0885
_diffrn_reflns_av_unetI/netI 0.0611
_diffrn_reflns_Laue_measured_fraction_full 0.999
_diffrn_reflns_Laue_measured_fraction_max 0.999
_diffrn_reflns_limit_h_max 8
_diffrn_reflns_limit_h_min -8
_diffrn_reflns_limit_k_max 15
_diffrn_reflns_limit_k_min -15
_diffrn_reflns_limit_l_max 18
_diffrn_reflns_limit_l_min -18
_diffrn_reflns_number 37254
_diffrn_reflns_point_group_measured_fraction_full 0.999
_diffrn_reflns_point_group_measured_fraction_max 0.999
_diffrn_reflns_theta_full 25.242
_diffrn_reflns_theta_max 25.249
_diffrn_reflns_theta_min 2.812
_exptl_absorpt_coefficient_mu 0.146
_exptl_absorpt_correction_T_max 0.7456
_exptl_absorpt_correction_T_min 0.6867
_exptl_absorpt_correction_type multi-scan
_exptl_crystal_colour red
_exptl_crystal_density_diffrn 1.098
_exptl_crystal_description block
_exptl_crystal_F_000 488
_exptl_crystal_size_max 0.400
_exptl_crystal_size_mid 0.300
_exptl_crystal_size_min 0.200
_refine_diff_density_max 0.621
_refine_diff_density_min -0.305
_refine_diff_density_rms 0.054
_refine_ls_extinction_coef 0.010(4)
_refine_ls_extinction_expression Fc^*^=kFc[1+0.001xFc^2^\l^3^/sin(2\q)]^-1/4^
_refine_ls_extinction_method SHELXL
_refine_ls_goodness_of_fit_ref 1.018
_refine_ls_hydrogen_treatment constr
_refine_ls_matrix_type full
_refine_ls_number_parameters 290
_refine_ls_number_reflns 4987
_refine_ls_number_restraints 0
_refine_ls_restrained_S_all 1.018
_refine_ls_R_factor_all 0.1499
_refine_ls_R_factor_gt 0.0819
_refine_ls_shift/su_max 0.009
_refine_ls_shift/su_mean 0.000
_refine_ls_structure_factor_coef Fsqd
_refine_ls_weighting_details 'w=1/[\s^2^(Fo^2^)+(0.1159P)^2^+1.3871P] where P=(Fo^2^+2Fc^2^)/3'
_refine_ls_weighting_scheme calc
_refine_ls_wR_factor_gt 0.2116
_refine_ls_wR_factor_ref 0.2545
_reflns_Friedel_coverage 0.000
_reflns_number_gt 2770
_reflns_number_total 4987
_reflns_threshold_expression 'I > 2\s(I)'
_cod_data_source_file c7tc04092j2.cif
_cod_data_source_block p-TES-CBDP
_cod_database_code 7236944
_shelx_space_group_comment
;
The symmetry employed for this shelxl refinement is uniquely defined
by the following loop, which should always be used as a source of
symmetry information in preference to the above space-group names.
They are only intended as comments.
;
_shelx_estimated_absorpt_t_min 0.944
_shelx_estimated_absorpt_t_max 0.971
_shelxl_version_number 2014/6

loop_
_space_group_symop_operation_xyz
'x, y, z'
'-x, -y, -z'

loop_
_atom_site_label
_atom_site_type_symbol
_atom_site_fract_x
_atom_site_fract_y
_atom_site_fract_z
_atom_site_U_iso_or_equiv
_atom_site_adp_type
_atom_site_occupancy
_atom_site_site_symmetry_order
_atom_site_calc_flag
_atom_site_refinement_flags_posn
_atom_site_refinement_flags_adp
Si1 Si 0.4565(2) 1.23668(11) 0.48826(9) 0.0729(5) Uani 1 1 d . .
Si2 Si 0.1380(2) 0.55686(11) 1.15217(10) 0.0750(5) Uani 1 1 d . .
C1 C 0.9327(6) 1.0322(3) 0.9401(3) 0.0487(10) Uani 1 1 d . .
C2 C 0.8253(6) 1.0597(3) 0.8672(3) 0.0527(11) Uani 1 1 d . .
H2A H 0.8519 1.1154 0.8158 0.063 Uiso 1 1 calc R U
C3 C 0.6662(6) 0.9973(3) 0.8738(3) 0.0476(10) Uani 1 1 d . .
C4 C 0.4068(5) 0.9627(3) 0.8115(3) 0.0468(10) Uani 1 1 d . .
C5 C 0.2826(6) 0.9866(3) 0.7374(3) 0.0529(10) Uani 1 1 d . .
C6 C 0.1336(6) 0.9266(3) 0.7454(3) 0.0615(12) Uani 1 1 d . .
H6A H 0.0514 0.9424 0.6982 0.074 Uiso 1 1 calc R U
C7 C 0.1008(6) 0.8415(3) 0.8230(3) 0.0606(12) Uani 1 1 d . .
H7A H -0.0020 0.8020 0.8253 0.073 Uiso 1 1 calc R U
C8 C 0.2136(6) 0.8149(3) 0.8948(3) 0.0502(10) Uani 1 1 d . .
C9 C 0.3721(5) 0.8769(3) 0.8900(3) 0.0467(10) Uani 1 1 d . .
C10 C 0.6308(6) 0.9107(3) 0.9547(3) 0.0471(10) Uani 1 1 d . .
C11 C 0.7515(6) 0.8849(3) 1.0295(3) 0.0503(10) Uani 1 1 d . .
H11A H 0.7306 0.8294 1.0818 0.060 Uiso 1 1 calc R U
C12 C 0.8971(6) 0.9459(3) 1.0195(3) 0.0485(10) Uani 1 1 d . .
C13 C 0.3227(6) 1.0713(3) 0.6569(3) 0.0559(11) Uani 1 1 d . .
C14 C 0.3623(6) 1.1390(4) 0.5897(3) 0.0636(12) Uani 1 1 d . .
C15 C 0.4454(13) 1.1897(7) 0.3851(5) 0.141(3) Uani 1 1 d . .
H15A H 0.4824 1.2466 0.3324 0.169 Uiso 1 1 calc R U
H15B H 0.5411 1.1331 0.3890 0.169 Uiso 1 1 calc R U
C16 C 0.2822(11) 1.1536(7) 0.3642(6) 0.146(3) Uani 1 1 d . .
H16A H 0.3041 1.1326 0.3080 0.218 Uiso 1 1 calc R U
H16B H 0.2444 1.0945 0.4135 0.218 Uiso 1 1 calc R U
H16C H 0.1853 1.2088 0.3565 0.218 Uiso 1 1 calc R U
C17 C 0.3148(17) 1.3615(6) 0.4730(6) 0.191(5) Uani 1 1 d . .
H17A H 0.3885 1.4148 0.4309 0.230 Uiso 1 1 calc R U
H17B H 0.2077 1.3547 0.4402 0.230 Uiso 1 1 calc R U
C18 C 0.2474(17) 1.4025(7) 0.5416(8) 0.203(5) Uani 1 1 d . .
H18A H 0.1782 1.4677 0.5164 0.305 Uiso 1 1 calc R U
H18B H 0.1665 1.3543 0.5834 0.305 Uiso 1 1 calc R U
H18C H 0.3490 1.4150 0.5741 0.305 Uiso 1 1 calc R U
C19 C 0.7000(12) 1.2508(10) 0.5072(7) 0.222(6) Uani 1 1 d . .
H19A H 0.7625 1.2775 0.4468 0.267 Uiso 1 1 calc R U
H19B H 0.6996 1.3058 0.5385 0.267 Uiso 1 1 calc R U
C20 C 0.8132(10) 1.1676(9) 0.5552(7) 0.200(5) Uani 1 1 d . .
H20A H 0.9352 1.1913 0.5575 0.300 Uiso 1 1 calc R U
H20B H 0.7597 1.1413 0.6169 0.300 Uiso 1 1 calc R U
H20C H 0.8231 1.1127 0.5245 0.300 Uiso 1 1 calc R U
C21 C 0.1810(6) 0.7293(3) 0.9747(3) 0.0551(11) Uani 1 1 d . .
C22 C 0.1576(6) 0.6580(3) 1.0422(3) 0.0633(12) Uani 1 1 d . .
C23 C -0.1034(10) 0.5170(7) 1.1733(6) 0.164(4) Uani 1 1 d . .
H23A H -0.1843 0.5790 1.1734 0.197 Uiso 1 1 calc R U
H23B H -0.1344 0.4924 1.1217 0.197 Uiso 1 1 calc R U
C24 C -0.1492(11) 0.4338(7) 1.2605(5) 0.167(4) Uani 1 1 d . .
H24A H -0.2790 0.4198 1.2637 0.251 Uiso 1 1 calc R U
H24B H -0.0739 0.3706 1.2608 0.251 Uiso 1 1 calc R U
H24C H -0.1240 0.4576 1.3127 0.251 Uiso 1 1 calc R U
C25 C 0.3143(14) 0.4478(7) 1.1499(6) 0.173(4) Uani 1 1 d . .
H25A H 0.4372 0.4753 1.1446 0.207 Uiso 1 1 calc R U
H25B H 0.3029 0.3954 1.2089 0.207 Uiso 1 1 calc R U
C26 C 0.3069(14) 0.3951(6) 1.0781(7) 0.166(4) Uani 1 1 d . .
H26A H 0.4049 0.3406 1.0845 0.249 Uiso 1 1 calc R U
H26B H 0.1881 0.3648 1.0834 0.249 Uiso 1 1 calc R U
H26C H 0.3229 0.4449 1.0188 0.249 Uiso 1 1 calc R U
C27 C 0.1940(14) 0.6224(7) 1.2409(5) 0.157(3) Uani 1 1 d . .
H27A H 0.0984 0.6777 1.2426 0.188 Uiso 1 1 calc R U
H27B H 0.1882 0.5713 1.3008 0.188 Uiso 1 1 calc R U
C28 C 0.3851(13) 0.6701(7) 1.2254(6) 0.155(3) Uani 1 1 d . .
H28A H 0.4020 0.7020 1.2740 0.232 Uiso 1 1 calc R U
H28B H 0.4816 0.6159 1.2255 0.232 Uiso 1 1 calc R U
H28C H 0.3917 0.7225 1.1671 0.232 Uiso 1 1 calc R U
N1 N 0.5553(5) 1.0217(2) 0.8036(2) 0.0503(8) Uani 1 1 d . .
N2 N 0.4843(4) 0.8520(2) 0.9612(2) 0.0482(8) Uani 1 1 d . .

loop_
_atom_site_aniso_label
_atom_site_aniso_U_11
_atom_site_aniso_U_22
_atom_site_aniso_U_33
_atom_site_aniso_U_23
_atom_site_aniso_U_13
_atom_site_aniso_U_12
Si1 0.0803(10) 0.0732(9) 0.0509(8) 0.0115(6) -0.0072(6) -0.0177(7)
Si2 0.0749(10) 0.0581(8) 0.0718(9) 0.0159(7) 0.0017(7) -0.0073(7)
C1 0.063(3) 0.037(2) 0.044(2) -0.0087(17) 0.0013(19) -0.0079(18)
C2 0.067(3) 0.039(2) 0.045(2) 0.0014(18) 0.002(2) -0.012(2)
C3 0.060(3) 0.040(2) 0.040(2) -0.0070(17) 0.0040(19) -0.0075(19)
C4 0.052(2) 0.043(2) 0.042(2) -0.0070(17) 0.0040(18) -0.0045(18)
C5 0.053(2) 0.051(2) 0.048(2) -0.0034(19) 0.0035(19) -0.005(2)
C6 0.057(3) 0.068(3) 0.053(3) -0.003(2) -0.006(2) -0.010(2)
C7 0.054(3) 0.060(3) 0.064(3) -0.008(2) -0.003(2) -0.016(2)
C8 0.058(3) 0.039(2) 0.049(2) -0.0052(18) 0.005(2) -0.0067(18)
C9 0.056(2) 0.038(2) 0.043(2) -0.0078(17) 0.0039(19) -0.0027(18)
C10 0.058(3) 0.040(2) 0.041(2) -0.0071(17) 0.0012(18) -0.0028(19)
C11 0.063(3) 0.036(2) 0.044(2) 0.0015(17) 0.0020(19) -0.0067(19)
C12 0.061(3) 0.037(2) 0.044(2) -0.0056(17) -0.0003(19) -0.0053(19)
C13 0.051(2) 0.061(3) 0.050(3) -0.005(2) -0.0054(19) -0.005(2)
C14 0.064(3) 0.064(3) 0.053(3) 0.004(2) -0.011(2) -0.009(2)
C15 0.191(8) 0.147(7) 0.076(4) -0.010(4) 0.008(5) -0.056(6)
C16 0.128(6) 0.187(8) 0.147(7) -0.075(6) -0.024(5) -0.034(6)
C17 0.348(16) 0.073(5) 0.122(7) 0.002(5) 0.047(8) 0.011(7)
C18 0.262(13) 0.120(7) 0.228(12) -0.065(8) 0.007(10) 0.025(8)
C19 0.115(7) 0.284(13) 0.177(9) 0.117(9) -0.026(6) -0.093(8)
C20 0.070(5) 0.241(11) 0.224(11) 0.054(9) -0.028(6) -0.017(6)
C21 0.052(2) 0.044(2) 0.065(3) -0.008(2) 0.000(2) -0.0095(19)
C22 0.055(3) 0.053(3) 0.073(3) 0.002(2) -0.005(2) -0.009(2)
C23 0.097(5) 0.181(8) 0.146(7) 0.080(6) -0.003(4) -0.043(5)
C24 0.136(7) 0.180(8) 0.134(7) 0.046(6) 0.024(5) -0.057(6)
C25 0.201(10) 0.116(7) 0.150(8) 0.034(6) 0.007(7) 0.029(6)
C26 0.203(10) 0.103(6) 0.211(10) -0.078(7) -0.011(8) -0.003(6)
C27 0.208(10) 0.145(7) 0.095(5) 0.016(5) -0.018(6) -0.044(7)
C28 0.175(9) 0.139(7) 0.157(8) -0.041(6) -0.047(6) -0.013(6)
N1 0.060(2) 0.0439(19) 0.0419(19) -0.0037(15) 0.0012(16) -0.0086(16)
N2 0.055(2) 0.0376(18) 0.048(2) -0.0044(15) 0.0035(16) -0.0075(15)

loop_
_atom_type_symbol
_atom_type_description
_atom_type_scat_dispersion_real
_atom_type_scat_dispersion_imag
_atom_type_scat_source
C C 0.0033 0.0016 'International Tables Vol C Tables 4.2.6.8 and 6.1.1.4'
H H 0.0000 0.0000 'International Tables Vol C Tables 4.2.6.8 and 6.1.1.4'
N N 0.0061 0.0033 'International Tables Vol C Tables 4.2.6.8 and 6.1.1.4'
Si Si 0.0817 0.0704 'International Tables Vol C Tables 4.2.6.8 and 6.1.1.4'

loop_
_geom_angle_atom_site_label_1
_geom_angle_atom_site_label_2
_geom_angle_atom_site_label_3
_geom_angle
_geom_angle_site_symmetry_3
C19 Si1 C14 107.3(3) .
C19 Si1 C15 109.7(5) .
C14 Si1 C15 109.4(3) .
C19 Si1 C17 112.2(6) .
C14 Si1 C17 109.4(3) .
C15 Si1 C17 108.8(4) .
C22 Si2 C23 108.8(3) .
C22 Si2 C25 109.0(3) .
C23 Si2 C25 114.2(5) .
C22 Si2 C27 105.2(3) .
C23 Si2 C27 109.7(5) .
C25 Si2 C27 109.5(5) .
C2 C1 C12 123.5(4) .
C2 C1 C12 146.0(4) 2_777
C12 C1 C12 90.5(3) 2_777
C1 C2 C3 115.7(3) .
N1 C3 C2 118.0(3) .
N1 C3 C10 121.6(3) .
C2 C3 C10 120.4(4) .
N1 C4 C9 121.8(4) .
N1 C4 C5 118.8(3) .
C9 C4 C5 119.4(4) .
C6 C5 C13 122.4(4) .
C6 C5 C4 118.7(4) .
C13 C5 C4 118.9(4) .
C5 C6 C7 121.6(4) .
C8 C7 C6 122.3(4) .
C7 C8 C21 123.0(4) .
C7 C8 C9 118.1(4) .
C21 C8 C9 118.9(4) .
N2 C9 C4 121.3(3) .
N2 C9 C8 118.7(3) .
C4 C9 C8 119.9(4) .
N2 C10 C11 118.0(3) .
N2 C10 C3 120.8(3) .
C11 C10 C3 121.2(3) .
C12 C11 C10 115.7(3) .
C11 C12 C1 123.6(4) .
C11 C12 C1 147.0(4) 2_777
C1 C12 C1 89.5(3) 2_777
C14 C13 C5 177.4(5) .
C13 C14 Si1 172.2(4) .
C16 C15 Si1 121.8(6) .
C18 C17 Si1 124.9(8) .
C20 C19 Si1 122.5(7) .
C22 C21 C8 178.5(5) .
C21 C22 Si2 173.4(4) .
C24 C23 Si2 117.3(5) .
C26 C25 Si2 117.7(7) .
C28 C27 Si2 115.2(6) .
C3 N1 C4 116.9(3) .
C10 N2 C9 117.4(3) .

loop_
_geom_bond_atom_site_label_1
_geom_bond_atom_site_label_2
_geom_bond_distance
_geom_bond_site_symmetry_2
Si1 C19 1.827(8) .
Si1 C14 1.833(4) .
Si1 C15 1.837(7) .
Si1 C17 1.842(9) .
Si2 C22 1.828(5) .
Si2 C23 1.831(7) .
Si2 C25 1.853(9) .
Si2 C27 1.866(9) .
C1 C2 1.346(5) .
C1 C12 1.433(5) .
C1 C12 1.490(6) 2_777
C2 C3 1.443(5) .
C3 N1 1.329(5) .
C3 C10 1.449(5) .
C4 N1 1.349(5) .
C4 C9 1.420(5) .
C4 C5 1.438(5) .
C5 C6 1.361(6) .
C5 C13 1.436(5) .
C6 C7 1.404(6) .
C7 C8 1.357(6) .
C8 C21 1.429(5) .
C8 C9 1.440(5) .
C9 N2 1.347(5) .
C10 N2 1.337(5) .
C10 C11 1.429(5) .
C11 C12 1.345(5) .
C12 C1 1.490(6) 2_777
C13 C14 1.187(5) .
C15 C16 1.390(10) .
C17 C18 1.338(11) .
C19 C20 1.386(11) .
C21 C22 1.194(5) .
C23 C24 1.498(8) .
C25 C26 1.447(11) .
C27 C28 1.530(11) .
